data_7113935
loop_
_publ_author_name
'Tyler T. Clikeman'
'Eric V. Bukovsky'
'Igor V. Kuvychko'
'Long K. San'
'Shihu H. M. Deng'
'Xue-Bin Wang'
'Yu-Sheng Chen'
'Steven H. Strauss'
'Olga V. Boltalina'

_publ_section_title
;
 Poly(trifluoromethyl)azulenes: structures and acceptor properties
;
_journal_name_full Chem.Commun.
_journal_page_first 6263
_journal_paper_doi 10.1039/C4CC00510D
_journal_volume 50
_journal_year 2014
_chemical_formula_moiety 'C15 H3 F15, C16 H10'
_chemical_formula_sum 'C31 H13 F15'
_chemical_formula_weight 670.41
_chemical_name_common AZUL-5-1-pyrene
_chemical_name_systematic
; 
 ? 
;
_space_group_IT_number 14
_space_group_name_Hall '-P 2yn'
_space_group_name_H-M_alt 'P 1 21/n 1'
_symmetry_cell_setting monoclinic
_symmetry_space_group_name_Hall '-P 2yn'
_symmetry_space_group_name_H-M 'P 1 21/n 1'
_atom_sites_solution_hydrogens geom
_atom_sites_solution_primary direct
_atom_sites_solution_secondary difmap
_audit_creation_method SHELXL-97
_cell_angle_alpha 90.00
_cell_angle_beta 92.461(5)
_cell_angle_gamma 90.00
_cell_formula_units_Z 4
_cell_length_a 7.2226(7)
_cell_length_b 16.1783(17)
_cell_length_c 21.334(2)
_cell_measurement_reflns_used 9715
_cell_measurement_temperature 120(2)
_cell_measurement_theta_max 30.58
_cell_measurement_theta_min 2.29
_cell_volume 2490.6(4)
_computing_cell_refinement 'Bruker APEX2 (Bruker, 2009)'
_computing_data_collection 'Bruker APEX2 (Bruker, 2009)'
_computing_data_reduction 'Bruker APEX2 (Bruker, 2009)'
_computing_molecular_graphics 'SHELXTL (Sheldrick, 2008)'
_computing_publication_material 'SHELXTL (Sheldrick, 2008)'
_computing_structure_refinement 'SHELXL-97 (Sheldrick, 2008)'
_computing_structure_solution 'SHELXS-97 (Sheldrick, 2008)'
_diffrn_ambient_temperature 120(2)
_diffrn_measured_fraction_theta_full 0.989
_diffrn_measured_fraction_theta_max 0.989
_diffrn_measurement_device_type 'Bruker APEX-II CCD'
_diffrn_measurement_method '\f and \w scans'
_diffrn_radiation_monochromator graphite
_diffrn_radiation_source 'fine-focus sealed tube'
_diffrn_radiation_type MoK\a
_diffrn_radiation_wavelength 0.71073
_diffrn_reflns_av_R_equivalents 0.0293
_diffrn_reflns_av_sigmaI/netI 0.0162
_diffrn_reflns_limit_h_max 9
_diffrn_reflns_limit_h_min -10
_diffrn_reflns_limit_k_max 23
_diffrn_reflns_limit_k_min -23
_diffrn_reflns_limit_l_max 28
_diffrn_reflns_limit_l_min -30
_diffrn_reflns_number 59030
_diffrn_reflns_theta_full 30.58
_diffrn_reflns_theta_max 30.58
_diffrn_reflns_theta_min 1.91
_exptl_absorpt_coefficient_mu 0.183
_exptl_absorpt_correction_T_max 0.9592
_exptl_absorpt_correction_T_min 0.9062
_exptl_absorpt_correction_type multi-scan
_exptl_absorpt_process_details 'SCALE (Bruker, 2009)'
_exptl_crystal_colour purple
_exptl_crystal_density_diffrn 1.788
_exptl_crystal_density_meas ?
_exptl_crystal_density_method 'not measured'
_exptl_crystal_description rod
_exptl_crystal_F_000 1336
_exptl_crystal_size_max 0.55
_exptl_crystal_size_mid 0.42
_exptl_crystal_size_min 0.23
_refine_diff_density_max 0.787
_refine_diff_density_min -0.560
_refine_diff_density_rms 0.059
_refine_ls_extinction_method none
_refine_ls_goodness_of_fit_ref 1.024
_refine_ls_hydrogen_treatment constr
_refine_ls_matrix_type full
_refine_ls_number_parameters 425
_refine_ls_number_reflns 7578
_refine_ls_number_restraints 0
_refine_ls_restrained_S_all 1.024
_refine_ls_R_factor_all 0.0441
_refine_ls_R_factor_gt 0.0396
_refine_ls_shift/su_max 0.001
_refine_ls_shift/su_mean 0.000
_refine_ls_structure_factor_coef Fsqd
_refine_ls_weighting_details 'calc w=1/[\s^2^(Fo^2^)+(0.0574P)^2^+1.3980P] where P=(Fo^2^+2Fc^2^)/3'
_refine_ls_weighting_scheme calc
_refine_ls_wR_factor_gt 0.1056
_refine_ls_wR_factor_ref 0.1095
_reflns_number_gt 6790
_reflns_number_total 7578
_reflns_threshold_expression >2sigma(I)
_cod_data_source_file c4cc00510d2.cif
_cod_data_source_block AZUL-5-1-pyrene_ss406
_cod_depositor_comments
;
The following automatic conversions were performed:

'_exptl_crystal_density_meas' value 'not measured' was changed to '?'
- the value is perceived as not measured.

Automatic conversion script
Id: cif_fix_values 3008 2015-01-20 13:52:24Z robertas 
;
_cod_original_sg_symbol_H-M P2(1)/n
_cod_database_code 7113935

loop_
_symmetry_equiv_pos_as_xyz
'x, y, z'
'-x+1/2, y+1/2, -z+1/2'
'-x, -y, -z'
'x-1/2, -y-1/2, z-1/2'

loop_
_atom_site_label
_atom_site_type_symbol
_atom_site_fract_x
_atom_site_fract_y
_atom_site_fract_z
_atom_site_U_iso_or_equiv
_atom_site_adp_type
_atom_site_occupancy
_atom_site_symmetry_multiplicity
_atom_site_calc_flag
_atom_site_refinement_flags
_atom_site_disorder_assembly
_atom_site_disorder_group
C1 C 0.72979(14) 0.84108(6) 0.90389(5) 0.01275(18) Uani 1 1 d . . .
C2 C 0.73857(14) 0.81507(6) 0.96677(5) 0.01295(18) Uani 1 1 d . . .
C3 C 0.71749(14) 0.72844(6) 0.96945(5) 0.01284(18) Uani 1 1 d . . .
C4 C 0.69121(15) 0.61440(6) 0.89020(5) 0.01440(18) Uani 1 1 d . . .
H4 H 0.6890 0.5763 0.9241 0.017 Uiso 1 1 calc R . .
C5 C 0.68034(15) 0.57933(6) 0.83062(5) 0.01460(19) Uani 1 1 d . A .
C6 C 0.68554(15) 0.61770(7) 0.77222(5) 0.01537(19) Uani 1 1 d . . .
H6 H 0.6769 0.5819 0.7369 0.018 Uiso 1 1 calc R . .
C7 C 0.70165(15) 0.70153(7) 0.75890(5) 0.01412(18) Uani 1 1 d . . .
C8 C 0.71338(14) 0.76907(6) 0.79987(5) 0.01378(18) Uani 1 1 d . . .
H8 H 0.7225 0.8217 0.7804 0.017 Uiso 1 1 calc R . .
C9 C 0.71356(14) 0.77001(6) 0.86515(5) 0.01192(17) Uani 1 1 d . . .
C10 C 0.70498(14) 0.69770(6) 0.90742(5) 0.01211(17) Uani 1 1 d . . .
C11 C 0.72396(15) 0.92940(7) 0.88209(5) 0.0167(2) Uani 1 1 d . . .
C12 C 0.77520(15) 0.87090(7) 1.02284(5) 0.0165(2) Uani 1 1 d . . .
C13 C 0.70436(15) 0.67795(7) 1.02810(5) 0.01618(19) Uani 1 1 d . . .
C14A C 0.66640(17) 0.48553(7) 0.82980(5) 0.0188(2) Uani 1 1 d . . .
F10A F 0.5601(3) 0.45702(8) 0.87348(7) 0.0533(5) Uani 0.874(3) 1 d P A 1
F11A F 0.82826(15) 0.44995(6) 0.83592(11) 0.0562(5) Uani 0.874(3) 1 d P A 1
F12A F 0.5885(3) 0.45673(6) 0.77581(5) 0.0426(4) Uani 0.874(3) 1 d P A 1
F10B F 0.703(2) 0.4518(5) 0.7803(5) 0.0533(5) Uani 0.126(3) 1 d P A 2
F11B F 0.5275(15) 0.4557(7) 0.8532(8) 0.0562(5) Uani 0.126(3) 1 d P A 2
F12B F 0.7944(16) 0.4527(5) 0.8751(4) 0.0426(4) Uani 0.126(3) 1 d P A 2
C15 C 0.70131(17) 0.72561(7) 0.69006(5) 0.0181(2) Uani 1 1 d . . .
C16 C 0.83335(17) 0.45633(7) 0.22129(6) 0.0220(2) Uani 1 1 d . . .
H16 H 0.8442 0.5148 0.2190 0.026 Uiso 1 1 calc R . .
C17 C 0.83059(18) 0.41792(8) 0.27954(6) 0.0223(2) Uani 1 1 d . . .
H17 H 0.8391 0.4504 0.3167 0.027 Uiso 1 1 calc R . .
C18 C 0.81552(16) 0.33244(7) 0.28398(5) 0.0190(2) Uani 1 1 d . . .
H18 H 0.8137 0.3070 0.3241 0.023 Uiso 1 1 calc R . .
C19 C 0.79152(16) 0.19476(7) 0.23270(5) 0.0192(2) Uani 1 1 d . . .
H19 H 0.7925 0.1682 0.2724 0.023 Uiso 1 1 calc R . .
C20 C 0.77933(17) 0.14850(7) 0.17984(6) 0.0202(2) Uani 1 1 d . . .
H20 H 0.7731 0.0900 0.1832 0.024 Uiso 1 1 calc R . .
C21 C 0.75888(16) 0.13893(8) 0.06361(6) 0.0218(2) Uani 1 1 d . . .
H21 H 0.7486 0.0805 0.0661 0.026 Uiso 1 1 calc R . .
C22 C 0.75716(16) 0.17740(9) 0.00530(6) 0.0250(3) Uani 1 1 d . . .
H22 H 0.7446 0.1449 -0.0318 0.030 Uiso 1 1 calc R . .
C23 C 0.77353(16) 0.26260(9) 0.00055(6) 0.0238(2) Uani 1 1 d . . .
H23 H 0.7730 0.2877 -0.0397 0.029 Uiso 1 1 calc R . .
C24 C 0.80813(17) 0.40057(8) 0.05188(6) 0.0234(2) Uani 1 1 d . . .
H24 H 0.8095 0.4271 0.0122 0.028 Uiso 1 1 calc R . .
C25 C 0.82249(17) 0.44700(8) 0.10466(6) 0.0228(2) Uani 1 1 d . . .
H25 H 0.8342 0.5053 0.1012 0.027 Uiso 1 1 calc R . .
C26 C 0.82037(15) 0.40976(7) 0.16590(5) 0.0174(2) Uani 1 1 d . . .
C27 C 0.80306(15) 0.28345(7) 0.22981(5) 0.01542(19) Uani 1 1 d . . .
C28 C 0.77563(15) 0.18591(7) 0.11872(5) 0.0167(2) Uani 1 1 d . . .
C29 C 0.79046(14) 0.27339(7) 0.11433(5) 0.01452(19) Uani 1 1 d . . .
C30 C 0.79079(15) 0.31210(8) 0.05450(5) 0.0186(2) Uani 1 1 d . . .
C31 C 0.80464(14) 0.32226(7) 0.17001(5) 0.01383(18) Uani 1 1 d . . .
F1 F 0.63670(12) 0.93733(5) 0.82532(4) 0.02635(17) Uani 1 1 d . . .
F2 F 0.89185(11) 0.96336(5) 0.87682(4) 0.02601(16) Uani 1 1 d . . .
F3 F 0.63127(11) 0.97785(4) 0.92067(4) 0.02545(16) Uani 1 1 d . . .
F4 F 0.87516(11) 0.93720(5) 1.00817(4) 0.02397(16) Uani 1 1 d . . .
F5 F 0.87169(10) 0.83181(5) 1.06889(3) 0.02226(15) Uani 1 1 d . . .
F6 F 0.61890(10) 0.89854(5) 1.04717(4) 0.02580(17) Uani 1 1 d . . .
F7 F 0.61877(11) 0.71855(5) 1.07315(3) 0.02355(16) Uani 1 1 d . . .
F8 F 0.87059(11) 0.65449(5) 1.05266(4) 0.02527(16) Uani 1 1 d . . .
F9 F 0.60695(11) 0.60786(5) 1.01805(3) 0.02317(16) Uani 1 1 d . . .
F13 F 0.71599(15) 0.66057(5) 0.65211(4) 0.0352(2) Uani 1 1 d . . .
F14 F 0.84011(10) 0.77720(5) 0.67797(3) 0.02306(15) Uani 1 1 d . . .
F15 F 0.54497(11) 0.76554(6) 0.67224(4) 0.02847(18) Uani 1 1 d . . .

loop_
_atom_site_aniso_label
_atom_site_aniso_U_11
_atom_site_aniso_U_22
_atom_site_aniso_U_33
_atom_site_aniso_U_23
_atom_site_aniso_U_13
_atom_site_aniso_U_12
C1 0.0149(4) 0.0103(4) 0.0131(4) -0.0005(3) 0.0005(3) 0.0012(3)
C2 0.0137(4) 0.0129(4) 0.0122(4) -0.0029(3) 0.0003(3) 0.0008(3)
C3 0.0156(4) 0.0127(4) 0.0103(4) 0.0003(3) 0.0007(3) 0.0004(3)
C4 0.0187(5) 0.0113(4) 0.0133(4) 0.0008(3) 0.0025(3) 0.0000(3)
C5 0.0185(5) 0.0098(4) 0.0157(5) -0.0017(3) 0.0031(3) -0.0011(3)
C6 0.0189(5) 0.0139(5) 0.0134(4) -0.0025(3) 0.0015(3) -0.0016(4)
C7 0.0175(4) 0.0147(5) 0.0101(4) -0.0002(3) -0.0007(3) -0.0005(3)
C8 0.0173(4) 0.0115(4) 0.0125(4) 0.0010(3) -0.0006(3) 0.0006(3)
C9 0.0138(4) 0.0100(4) 0.0119(4) 0.0002(3) -0.0002(3) 0.0009(3)
C10 0.0142(4) 0.0113(4) 0.0109(4) 0.0000(3) 0.0006(3) 0.0003(3)
C11 0.0205(5) 0.0114(4) 0.0181(5) -0.0005(4) 0.0008(4) 0.0022(4)
C12 0.0176(5) 0.0174(5) 0.0146(4) -0.0047(4) 0.0012(4) 0.0002(4)
C13 0.0205(5) 0.0174(5) 0.0107(4) 0.0009(4) 0.0009(3) -0.0010(4)
C14A 0.0255(5) 0.0116(5) 0.0199(5) -0.0022(4) 0.0058(4) -0.0025(4)
F10A 0.0994(13) 0.0172(5) 0.0475(8) -0.0073(5) 0.0512(9) -0.0195(6)
F11A 0.0252(5) 0.0123(4) 0.1300(17) 0.0019(6) -0.0096(7) 0.0032(4)
F12A 0.0765(10) 0.0171(4) 0.0326(5) -0.0054(4) -0.0145(6) -0.0115(5)
F10B 0.0994(13) 0.0172(5) 0.0475(8) -0.0073(5) 0.0512(9) -0.0195(6)
F11B 0.0252(5) 0.0123(4) 0.1300(17) 0.0019(6) -0.0096(7) 0.0032(4)
F12B 0.0765(10) 0.0171(4) 0.0326(5) -0.0054(4) -0.0145(6) -0.0115(5)
C15 0.0251(5) 0.0181(5) 0.0108(4) 0.0000(4) -0.0015(4) -0.0009(4)
C16 0.0251(5) 0.0137(5) 0.0273(6) -0.0027(4) 0.0021(4) 0.0005(4)
C17 0.0256(5) 0.0199(5) 0.0213(5) -0.0068(4) 0.0015(4) 0.0009(4)
C18 0.0216(5) 0.0201(5) 0.0153(5) -0.0012(4) 0.0015(4) 0.0018(4)
C19 0.0225(5) 0.0153(5) 0.0200(5) 0.0045(4) 0.0028(4) 0.0001(4)
C20 0.0223(5) 0.0138(5) 0.0248(5) 0.0009(4) 0.0030(4) -0.0011(4)
C21 0.0177(5) 0.0238(6) 0.0239(5) -0.0097(4) 0.0022(4) -0.0022(4)
C22 0.0168(5) 0.0385(7) 0.0197(5) -0.0114(5) 0.0010(4) -0.0029(5)
C23 0.0169(5) 0.0400(7) 0.0145(5) -0.0011(5) -0.0003(4) -0.0006(5)
C24 0.0231(5) 0.0266(6) 0.0204(5) 0.0096(4) -0.0003(4) 0.0016(4)
C25 0.0243(5) 0.0181(5) 0.0260(6) 0.0081(4) 0.0008(4) 0.0016(4)
C26 0.0171(5) 0.0140(5) 0.0211(5) 0.0020(4) 0.0007(4) 0.0013(4)
C27 0.0167(4) 0.0144(5) 0.0152(4) 0.0006(4) 0.0014(3) 0.0007(3)
C28 0.0142(4) 0.0170(5) 0.0189(5) -0.0031(4) 0.0012(3) -0.0008(3)
C29 0.0119(4) 0.0170(5) 0.0147(4) -0.0005(4) 0.0006(3) 0.0004(3)
C30 0.0143(4) 0.0262(6) 0.0153(5) 0.0024(4) -0.0002(3) 0.0003(4)
C31 0.0128(4) 0.0134(4) 0.0152(4) 0.0003(3) 0.0001(3) 0.0012(3)
F1 0.0402(4) 0.0151(3) 0.0228(4) 0.0027(3) -0.0089(3) 0.0062(3)
F2 0.0245(4) 0.0167(3) 0.0371(4) 0.0048(3) 0.0046(3) -0.0040(3)
F3 0.0335(4) 0.0138(3) 0.0295(4) -0.0037(3) 0.0070(3) 0.0079(3)
F4 0.0298(4) 0.0185(3) 0.0235(4) -0.0067(3) 0.0010(3) -0.0080(3)
F5 0.0249(3) 0.0275(4) 0.0139(3) -0.0037(3) -0.0041(2) -0.0006(3)
F6 0.0216(3) 0.0303(4) 0.0259(4) -0.0140(3) 0.0055(3) 0.0032(3)
F7 0.0315(4) 0.0269(4) 0.0128(3) -0.0021(3) 0.0077(3) -0.0011(3)
F8 0.0237(4) 0.0306(4) 0.0212(3) 0.0104(3) -0.0029(3) 0.0030(3)
F9 0.0344(4) 0.0197(3) 0.0155(3) 0.0026(3) 0.0031(3) -0.0096(3)
F13 0.0704(6) 0.0233(4) 0.0118(3) -0.0050(3) 0.0019(3) -0.0014(4)
F14 0.0246(3) 0.0294(4) 0.0154(3) 0.0056(3) 0.0032(3) -0.0035(3)
F15 0.0236(4) 0.0409(5) 0.0204(4) 0.0104(3) -0.0056(3) 0.0015(3)

loop_
_atom_type_symbol
_atom_type_description
_atom_type_scat_dispersion_real
_atom_type_scat_dispersion_imag
_atom_type_scat_source
C C 0.0033 0.0016 'International Tables Vol C Tables 4.2.6.8 and 6.1.1.4'
H H 0.0000 0.0000 'International Tables Vol C Tables 4.2.6.8 and 6.1.1.4'
F F 0.0171 0.0103 'International Tables Vol C Tables 4.2.6.8 and 6.1.1.4'

loop_
_geom_angle_atom_site_label_1
_geom_angle_atom_site_label_2
_geom_angle_atom_site_label_3
_geom_angle
C2 C1 C9 108.24(9)
C2 C1 C11 125.44(9)
C9 C1 C11 126.16(9)
C1 C2 C3 109.61(9)
C1 C2 C12 125.12(9)
C3 C2 C12 125.19(9)
C2 C3 C10 108.32(9)
C2 C3 C13 125.82(9)
C10 C3 C13 125.84(9)
C5 C4 C10 129.30(10)
C4 C5 C6 129.23(10)
C4 C5 C14A 114.75(9)
C6 C5 C14A 115.99(9)
C7 C6 C5 128.48(10)
C6 C7 C8 129.55(10)
C6 C7 C15 116.79(9)
C8 C7 C15 113.63(9)
C9 C8 C7 129.08(10)
C8 C9 C1 126.04(9)
C8 C9 C10 127.04(9)
C1 C9 C10 106.88(9)
C4 C10 C3 125.87(9)
C4 C10 C9 127.28(9)
C3 C10 C9 106.84(9)
F3 C11 F2 106.87(9)
F3 C11 F1 105.68(9)
F2 C11 F1 105.99(9)
F3 C11 C1 112.03(9)
F2 C11 C1 113.72(9)
F1 C11 C1 112.00(9)
F4 C12 F5 106.34(9)
F4 C12 F6 107.18(9)
F5 C12 F6 107.11(9)
F4 C12 C2 111.82(9)
F5 C12 C2 111.47(9)
F6 C12 C2 112.58(9)
F7 C13 F8 106.93(9)
F7 C13 F9 105.88(9)
F8 C13 F9 106.03(9)
F7 C13 C3 112.30(9)
F8 C13 C3 113.05(9)
F9 C13 C3 112.14(9)
F10B C14A F11B 112.5(8)
F10B C14A F11A 70.3(8)
F11B C14A F11A 121.7(5)
F10B C14A F10A 127.4(4)
F11B C14A F10A 21.5(7)
F11A C14A F10A 108.78(14)
F10B C14A F12A 37.5(7)
F11B C14A F12A 83.9(7)
F11A C14A F12A 105.86(13)
F10A C14A F12A 104.47(12)
F10B C14A F12B 105.1(8)
F11B C14A F12B 95.5(7)
F11A C14A F12B 37.6(4)
F10A C14A F12B 76.6(5)
F12A C14A F12B 133.9(3)
F10B C14A C5 115.9(4)
F11B C14A C5 116.0(5)
F11A C14A C5 112.36(10)
F10A C14A C5 112.45(10)
F12A C14A C5 112.41(10)
F12B C14A C5 109.1(3)
F13 C15 F14 107.16(10)
F13 C15 F15 107.19(10)
F14 C15 F15 105.87(9)
F13 C15 C7 112.78(9)
F14 C15 C7 112.10(9)
F15 C15 C7 111.34(9)
C17 C16 C26 120.69(11)
C16 C17 C18 120.63(11)
C17 C18 C27 120.58(11)
C20 C19 C27 121.17(10)
C19 C20 C28 121.43(11)
C22 C21 C28 120.34(12)
C23 C22 C21 120.83(11)
C22 C23 C30 120.79(11)
C25 C24 C30 121.57(11)
C24 C25 C26 121.28(11)
C16 C26 C31 119.05(10)
C16 C26 C25 122.51(11)
C31 C26 C25 118.44(10)
C18 C27 C31 119.17(10)
C18 C27 C19 122.05(10)
C31 C27 C19 118.78(10)
C21 C28 C29 119.25(11)
C21 C28 C20 122.06(11)
C29 C28 C20 118.70(10)
C30 C29 C28 120.01(10)
C30 C29 C31 120.03(10)
C28 C29 C31 119.96(10)
C23 C30 C29 118.78(11)
C23 C30 C24 122.75(11)
C29 C30 C24 118.47(10)
C27 C31 C26 119.88(10)
C27 C31 C29 119.93(10)
C26 C31 C29 120.20(10)

loop_
_geom_bond_atom_site_label_1
_geom_bond_atom_site_label_2
_geom_bond_distance
C1 C2 1.4047(14)
C1 C9 1.4179(14)
C1 C11 1.5028(15)
C2 C3 1.4113(14)
C2 C12 1.5130(14)
C3 C10 1.4130(14)
C3 C13 1.5005(14)
C4 C5 1.3909(14)
C4 C10 1.3993(14)
C5 C6 1.3940(15)
C5 C14A 1.5210(15)
C6 C7 1.3915(15)
C7 C8 1.3995(14)
C7 C15 1.5193(15)
C8 C9 1.3928(14)
C9 C10 1.4801(14)
C11 F3 1.3368(13)
C11 F2 1.3403(13)
C11 F1 1.3472(13)
C12 F4 1.3374(13)
C12 F5 1.3388(13)
C12 F6 1.3395(13)
C13 F7 1.3373(13)
C13 F8 1.3439(13)
C13 F9 1.3468(13)
C14A F10B 1.227(8)
C14A F11B 1.238(13)
C14A F11A 1.3046(16)
C14A F10A 1.3161(16)
C14A F12A 1.3432(15)
C14A F12B 1.412(9)
C15 F13 1.3348(13)
C15 F14 1.3381(14)
C15 F15 1.3416(14)
C16 C17 1.3903(18)
C16 C26 1.4011(16)
C17 C18 1.3908(17)
C18 C27 1.4011(15)
C19 C20 1.3532(17)
C19 C27 1.4388(16)
C20 C28 1.4367(16)
C21 C22 1.3906(19)
C21 C28 1.4008(15)
C22 C23 1.388(2)
C23 C30 1.4032(17)
C24 C25 1.3539(19)
C24 C30 1.4381(18)
C25 C26 1.4394(16)
C26 C31 1.4231(15)
C27 C31 1.4224(14)
C28 C29 1.4226(16)
C29 C30 1.4220(15)
C29 C31 1.4270(14)
